data_2221251
loop_
_publ_author_name
'Guan, Jian-Ning'
'Kong, Xiang-Jun'
'Xu, Bin'
'Liang, Jin-Hua'
'Song, Na'

_publ_section_title
;
 3-[4-(Trifluoromethyl)phenyl]propanoic acid
;
_journal_coeditor_code AT2744
_journal_issue 4
_journal_name_full 'Acta Crystallographica Section E'
_journal_page_first o844
_journal_paper_doi 10.1107/S1600536809010125
_journal_volume 65
_journal_year 2009
_chemical_formula_iupac 'C10 H9 F3 O2'
_chemical_formula_moiety 'C10 H9 F3 O2'
_chemical_formula_sum 'C10 H9 F3 O2'
_chemical_formula_weight 218.17
_chemical_melting_point 379
_chemical_name_systematic
;
3-[4-(Trifluoromethyl)phenyl]propanoic acid
;
_space_group_IT_number 2
_symmetry_cell_setting triclinic
_symmetry_space_group_name_Hall '-P 1'
_symmetry_space_group_name_H-M 'P -1'
_atom_sites_solution_hydrogens geom
_atom_sites_solution_primary direct
_atom_sites_solution_secondary difmap
_audit_creation_method SHELXL-97
_cell_angle_alpha 63.381(15)
_cell_angle_beta 85.20(3)
_cell_angle_gamma 65.70(2)
_cell_formula_units_Z 2
_cell_length_a 7.9028(19)
_cell_length_b 8.288(2)
_cell_length_c 9.238(3)
_cell_measurement_reflns_used 25
_cell_measurement_temperature 298(2)
_cell_measurement_theta_max 12
_cell_measurement_theta_min 9
_cell_volume 489.2(3)
_computing_cell_refinement 'CAD-4 EXPRESS (Enraf--Nonius, 1994)'
_computing_data_collection 'CAD-4 EXPRESS (Enraf--Nonius, 1994)'
_computing_data_reduction 'XCAD4 (Harms & Wocadlo, 1995)'
_computing_molecular_graphics 'SHELXL97 (Sheldrick, 2008)'
_computing_publication_material 'SHELXL97 (Sheldrick, 2008)'
_computing_structure_refinement 'SHELXL97 (Sheldrick, 2008)'
_computing_structure_solution 'SHELXS97 (Sheldrick, 2008)'
_diffrn_ambient_temperature 298(2)
_diffrn_measured_fraction_theta_full 0.990
_diffrn_measured_fraction_theta_max 0.990
_diffrn_measurement_device_type 'Enraf--Nonius CAD-4'
_diffrn_measurement_method \w/2\q
_diffrn_radiation_monochromator graphite
_diffrn_radiation_source 'fine-focus sealed tube'
_diffrn_radiation_type MoK\a
_diffrn_radiation_wavelength 0.71073
_diffrn_reflns_av_R_equivalents 0.0173
_diffrn_reflns_av_sigmaI/netI 0.0421
_diffrn_reflns_limit_h_max 9
_diffrn_reflns_limit_h_min 0
_diffrn_reflns_limit_k_max 9
_diffrn_reflns_limit_k_min -9
_diffrn_reflns_limit_l_max 11
_diffrn_reflns_limit_l_min -11
_diffrn_reflns_number 1894
_diffrn_reflns_theta_full 25.26
_diffrn_reflns_theta_max 25.26
_diffrn_reflns_theta_min 2.49
_diffrn_standards_decay_% 1
_diffrn_standards_interval_count 200
_diffrn_standards_interval_time 120
_diffrn_standards_number 3
_exptl_absorpt_coefficient_mu 0.139
_exptl_absorpt_correction_T_max 0.9862
_exptl_absorpt_correction_T_min 0.9727
_exptl_absorpt_correction_type psi-scan
_exptl_absorpt_process_details '(North <i>et al.</i>,  1968)'
_exptl_crystal_colour colourless
_exptl_crystal_density_diffrn 1.481
_exptl_crystal_density_method 'not measured'
_exptl_crystal_description yellow
_exptl_crystal_F_000 224
_exptl_crystal_size_max 0.20
_exptl_crystal_size_mid 0.10
_exptl_crystal_size_min 0.10
_refine_diff_density_max 0.191
_refine_diff_density_min -0.167
_refine_ls_extinction_method none
_refine_ls_goodness_of_fit_ref 1.002
_refine_ls_hydrogen_treatment constr
_refine_ls_matrix_type full
_refine_ls_number_parameters 128
_refine_ls_number_reflns 1754
_refine_ls_number_restraints 0
_refine_ls_restrained_S_all 1.002
_refine_ls_R_factor_all 0.1307
_refine_ls_R_factor_gt 0.0680
_refine_ls_shift/su_max 0.000
_refine_ls_shift/su_mean 0.000
_refine_ls_structure_factor_coef Fsqd
_refine_ls_weighting_details 'calc w=1/[\s^2^(Fo^2^)+(0.06P)^2^+0.216P] where P=(Fo^2^+2Fc^2^)/3'
_refine_ls_weighting_scheme calc
_refine_ls_wR_factor_gt 0.1486
_refine_ls_wR_factor_ref 0.1775
_reflns_number_gt 874
_reflns_number_total 1754
_reflns_threshold_expression I>2\s(I)
_cod_data_source_file at2744.cif
_cod_data_source_block I
_cod_original_cell_volume 489.2(2)
_cod_original_sg_symbol_H-M ' P -1'
_cod_database_code 2221251
_cod_database_fobs_code 2221251

loop_
_symmetry_equiv_pos_as_xyz
'x, y, z'
'-x, -y, -z'

loop_
_atom_site_type_symbol
_atom_site_label
_atom_site_fract_x
_atom_site_fract_y
_atom_site_fract_z
_atom_site_U_iso_or_equiv
_atom_site_adp_type
_atom_site_calc_flag
_atom_site_refinement_flags
_atom_site_occupancy
_atom_site_disorder_assembly
_atom_site_disorder_group
O O1 0.7456(3) -0.0616(4) 1.0251(3) 0.0961(9) Uani d . 1 . .
H H1A 0.6554 -0.0765 1.0699 0.144 Uiso calc R 1 . .
O O2 0.5346(4) 0.1263(4) 0.8086(3) 0.0888(9) Uani d . 1 . .
F F1 1.5281(8) 0.2427(10) 0.2421(7) 0.1096(8) Uani d P 0.429(2) A 1
F F2 1.3838(9) 0.5350(11) 0.1735(8) 0.1096(8) Uani d P 0.429(2) A 1
F F3 1.3223(9) 0.3992(11) 0.0426(8) 0.1096(8) Uani d P 0.429(2) A 1
F F1' 1.4156(7) 0.2852(8) 0.1174(6) 0.1096(8) Uani d P 0.571(2) A 2
F F2' 1.4908(7) 0.3848(8) 0.2634(6) 0.1096(8) Uani d P 0.571(2) A 2
F F3' 1.2747(6) 0.5871(7) 0.0624(6) 0.1096(8) Uani d P 0.571(2) A 2
C C1 1.3412(7) 0.3971(8) 0.1896(6) 0.1096(8) Uani d . 1 . .
C C2 1.2089(5) 0.3532(5) 0.2963(4) 0.0649(9) Uani d . 1 A .
C C3 1.0233(5) 0.4424(6) 0.2356(5) 0.0865(12) Uani d . 1 . .
H H3A 0.9861 0.5349 0.1262 0.104 Uiso calc R 1 A .
C C4 0.8919(5) 0.3987(6) 0.3320(5) 0.0906(13) Uani d . 1 A .
H H4A 0.7682 0.4591 0.2857 0.109 Uiso calc R 1 . .
C C5 0.9377(5) 0.2676(5) 0.4958(4) 0.0628(9) Uani d . 1 . .
C C6 1.1224(5) 0.1850(7) 0.5566(5) 0.0921(13) Uani d . 1 A .
H H6A 1.1592 0.0968 0.6670 0.111 Uiso calc R 1 . .
C C7 1.2561(5) 0.2288(6) 0.4585(4) 0.0827(12) Uani d . 1 . .
H H7A 1.3794 0.1723 0.5046 0.099 Uiso calc R 1 A .
C C8 0.7910(5) 0.2231(6) 0.5981(4) 0.0780(11) Uani d . 1 A .
H H8A 0.7335 0.1714 0.5508 0.094 Uiso calc R 1 . .
H H8B 0.6948 0.3479 0.5891 0.094 Uiso calc R 1 . .
C C9 0.8489(5) 0.0810(5) 0.7754(4) 0.0756(11) Uani d . 1 . .
H H9A 0.9393 -0.0470 0.7859 0.091 Uiso calc R 1 A .
H H9B 0.9113 0.1283 0.8231 0.091 Uiso calc R 1 . .
C C10 0.6946(6) 0.0527(6) 0.8697(5) 0.0716(10) Uani d . 1 A .

loop_
_atom_site_aniso_label
_atom_site_aniso_U_11
_atom_site_aniso_U_22
_atom_site_aniso_U_33
_atom_site_aniso_U_12
_atom_site_aniso_U_13
_atom_site_aniso_U_23
O1 0.0801(18) 0.104(2) 0.0801(18) -0.0392(16) 0.0072(14) -0.0214(16)
O2 0.0765(18) 0.100(2) 0.0808(17) -0.0409(16) 0.0095(14) -0.0300(15)
F1 0.1028(18) 0.119(2) 0.1119(18) -0.0560(17) 0.0344(13) -0.0514(15)
F2 0.1028(18) 0.119(2) 0.1119(18) -0.0560(17) 0.0344(13) -0.0514(15)
F3 0.1028(18) 0.119(2) 0.1119(18) -0.0560(17) 0.0344(13) -0.0514(15)
F1' 0.1028(18) 0.119(2) 0.1119(18) -0.0560(17) 0.0344(13) -0.0514(15)
F2' 0.1028(18) 0.119(2) 0.1119(18) -0.0560(17) 0.0344(13) -0.0514(15)
F3' 0.1028(18) 0.119(2) 0.1119(18) -0.0560(17) 0.0344(13) -0.0514(15)
C1 0.1028(18) 0.119(2) 0.1119(18) -0.0560(17) 0.0344(13) -0.0514(15)
C2 0.075(2) 0.060(2) 0.073(2) -0.032(2) 0.0156(18) -0.0384(19)
C3 0.074(3) 0.085(3) 0.074(2) -0.025(2) 0.004(2) -0.021(2)
C4 0.064(2) 0.095(3) 0.088(3) -0.025(2) 0.007(2) -0.029(2)
C5 0.067(2) 0.064(2) 0.067(2) -0.0261(18) 0.0045(17) -0.0388(18)
C6 0.080(3) 0.108(3) 0.071(2) -0.042(3) 0.003(2) -0.023(2)
C7 0.073(2) 0.108(3) 0.073(2) -0.045(2) 0.0032(19) -0.039(2)
C8 0.069(2) 0.102(3) 0.070(2) -0.039(2) 0.0010(18) -0.042(2)
C9 0.079(2) 0.067(2) 0.082(2) -0.030(2) 0.016(2) -0.037(2)
C10 0.081(3) 0.069(3) 0.082(3) -0.040(2) 0.016(2) -0.042(2)

loop_
_atom_type_symbol
_atom_type_description
_atom_type_scat_dispersion_real
_atom_type_scat_dispersion_imag
_atom_type_scat_source
C C 0.0033 0.0016 'International Tables Vol C Tables 4.2.6.8 and 6.1.1.4'
H H 0.0000 0.0000 'International Tables Vol C Tables 4.2.6.8 and 6.1.1.4'
O O 0.0106 0.0060 'International Tables Vol C Tables 4.2.6.8 and 6.1.1.4'
F F 0.0171 0.0103 'International Tables Vol C Tables 4.2.6.8 and 6.1.1.4'

loop_
_geom_angle_atom_site_label_1
_geom_angle_atom_site_label_2
_geom_angle_atom_site_label_3
_geom_angle_site_symmetry_1
_geom_angle_site_symmetry_3
_geom_angle
_geom_angle_publ_flag
C10 O1 H1A . . 109.5 ?
F2 C1 F1' . . 124.1(5) ?
F2 C1 F2' . . 50.9(4) ?
F1' C1 F2' . . 104.0(5) ?
F2 C1 F3 . . 111.3(5) ?
F1' C1 F3 . . 40.0(3) ?
F2' C1 F3 . . 128.7(5) ?
F2 C1 F3' . . 53.5(4) ?
F1' C1 F3' . . 103.4(5) ?
F2' C1 F3' . . 102.5(5) ?
F3 C1 F3' . . 68.0(4) ?
F2 C1 C2 . . 119.6(5) ?
F1' C1 C2 . . 116.3(5) ?
F2' C1 C2 . . 113.8(4) ?
F3 C1 C2 . . 115.5(5) ?
F3' C1 C2 . . 115.2(4) ?
F2 C1 F1 . . 96.1(5) ?
F1' C1 F1 . . 58.3(4) ?
F2' C1 F1 . . 50.5(3) ?
F3 C1 F1 . . 95.9(5) ?
F3' C1 F1 . . 130.2(4) ?
C2 C1 F1 . . 114.2(4) ?
C7 C2 C3 . . 117.5(3) ?
C7 C2 C1 . . 123.0(4) ?
C3 C2 C1 . . 119.5(4) ?
C4 C3 C2 . . 121.6(4) ?
C4 C3 H3A . . 119.2 ?
C2 C3 H3A . . 119.2 ?
C3 C4 C5 . . 121.8(4) ?
C3 C4 H4A . . 119.1 ?
C5 C4 H4A . . 119.1 ?
C6 C5 C4 . . 116.1(4) ?
C6 C5 C8 . . 123.3(3) ?
C4 C5 C8 . . 120.6(3) ?
C5 C6 C7 . . 122.1(4) ?
C5 C6 H6A . . 119.0 ?
C7 C6 H6A . . 119.0 ?
C2 C7 C6 . . 120.7(4) ?
C2 C7 H7A . . 119.6 ?
C6 C7 H7A . . 119.6 ?
C5 C8 C9 . . 118.1(3) ?
C5 C8 H8A . . 107.8 ?
C9 C8 H8A . . 107.8 ?
C5 C8 H8B . . 107.8 ?
C9 C8 H8B . . 107.8 ?
H8A C8 H8B . . 107.1 ?
C10 C9 C8 . . 114.8(3) ?
C10 C9 H9A . . 108.6 ?
C8 C9 H9A . . 108.6 ?
C10 C9 H9B . . 108.6 ?
C8 C9 H9B . . 108.6 ?
H9A C9 H9B . . 107.5 ?
O2 C10 O1 . . 122.4(3) ?
O2 C10 C9 . . 123.5(4) ?
O1 C10 C9 . . 114.0(4) ?

loop_
_geom_bond_atom_site_label_1
_geom_bond_atom_site_label_2
_geom_bond_site_symmetry_2
_geom_bond_distance
_geom_bond_publ_flag
O1 C10 . 1.298(4) ?
O1 H1A . 0.8200 ?
O2 C10 . 1.211(4) ?
F1 C1 . 1.436(8) ?
F2 C1 . 1.264(8) ?
F3 C1 . 1.371(8) ?
F1' C1 . 1.300(6) ?
F2' C1 . 1.359(6) ?
F3' C1 . 1.379(6) ?
C1 C2 . 1.420(5) ?
C2 C7 . 1.357(4) ?
C2 C3 . 1.373(5) ?
C3 C4 . 1.367(5) ?
C3 H3A . 0.9300 ?
C4 C5 . 1.377(5) ?
C4 H4A . 0.9300 ?
C5 C6 . 1.373(5) ?
C5 C8 . 1.493(5) ?
C6 C7 . 1.389(5) ?
C6 H6A . 0.9300 ?
C7 H7A . 0.9300 ?
C8 C9 . 1.494(5) ?
C8 H8A . 0.9700 ?
C8 H8B . 0.9700 ?
C9 C10 . 1.475(5) ?
C9 H9A . 0.9700 ?
C9 H9B . 0.9700 ?

loop_
_geom_hbond_atom_site_label_D
_geom_hbond_atom_site_label_H
_geom_hbond_atom_site_label_A
_geom_hbond_site_symmetry_A
_geom_hbond_distance_DH
_geom_hbond_distance_HA
_geom_hbond_distance_DA
_geom_hbond_angle_DHA
_geom_hbond_publ_flag
O1 H1A O2 2_657 0.82 1.87 2.687(4) 174 yes

loop_
_geom_torsion_atom_site_label_1
_geom_torsion_atom_site_label_2
_geom_torsion_atom_site_label_3
_geom_torsion_atom_site_label_4
_geom_torsion_site_symmetry_1
_geom_torsion_site_symmetry_2
_geom_torsion_site_symmetry_3
_geom_torsion_site_symmetry_4
_geom_torsion
_geom_torsion_publ_flag
F2 C1 C2 C7 . . . . -85.8(7) ?
F1' C1 C2 C7 . . . . 92.3(6) ?
F2' C1 C2 C7 . . . . -28.5(7) ?
F3 C1 C2 C7 . . . . 137.0(5) ?
F3' C1 C2 C7 . . . . -146.5(5) ?
F1 C1 C2 C7 . . . . 27.1(7) ?
F2 C1 C2 C3 . . . . 92.8(7) ?
F1' C1 C2 C3 . . . . -89.2(6) ?
F2' C1 C2 C3 . . . . 150.0(5) ?
F3 C1 C2 C3 . . . . -44.4(7) ?
F3' C1 C2 C3 . . . . 32.0(7) ?
F1 C1 C2 C3 . . . . -154.3(5) ?
C7 C2 C3 C4 . . . . -4.1(6) ?
C1 C2 C3 C4 . . . . 177.2(4) ?
C2 C3 C4 C5 . . . . 2.0(7) ?
C3 C4 C5 C6 . . . . 0.5(6) ?
C3 C4 C5 C8 . . . . 179.9(4) ?
C4 C5 C6 C7 . . . . -0.7(6) ?
C8 C5 C6 C7 . . . . 179.9(4) ?
C3 C2 C7 C6 . . . . 3.8(6) ?
C1 C2 C7 C6 . . . . -177.6(4) ?
C5 C6 C7 C2 . . . . -1.5(7) ?
C6 C5 C8 C9 . . . . -0.1(5) ?
C4 C5 C8 C9 . . . . -179.5(4) ?
C5 C8 C9 C10 . . . . 177.0(3) ?
C8 C9 C10 O2 . . . . 5.0(5) ?
C8 C9 C10 O1 . . . . -176.0(3) ?
